data_8104792
loop_
_publ_author_name
'Zhu, Chao'
'Wang, Wenxiang'

_publ_section_title
;
 The crystal structure of
 1-((dimethylamino)(3-nitrophenyl)methyl)naphthalen-2-ol, C19H18N2O3
;
_journal_issue 3
_journal_name_full 'Zeitschrift f\"ur Kristallographie - New Crystal Structures'
_journal_page_first 653
_journal_page_last 655
_journal_paper_doi 10.1515/ncrs-2021-0030
_journal_volume 236
_journal_year 2021
_chemical_absolute_configuration unk
_chemical_formula_moiety 'C19 H18 N2 O3'
_chemical_formula_sum 'C19 H18 N2 O3'
_chemical_formula_weight 322.35
_space_group_crystal_system orthorhombic
_space_group_IT_number 19
_space_group_name_Hall 'P 2ac 2ab'
_space_group_name_H-M_alt 'P 21 21 21'
_atom_sites_solution_hydrogens geom
_atom_sites_solution_primary iterative
_atom_sites_solution_secondary difmap
_cell_angle_alpha 90.00
_cell_angle_beta 90.00
_cell_angle_gamma 90.00
_cell_formula_units_Z 8
_cell_length_a 9.5079(19)
_cell_length_b 18.423(4)
_cell_length_c 19.018(4)
_cell_measurement_reflns_used 4266
_cell_measurement_temperature 293(2)
_cell_measurement_theta_max 27.48
_cell_measurement_theta_min 3.03
_cell_volume 3331.3(12)
_computing_cell_refinement 'CrystalClear (Rigaku, 2005)[1]'
_computing_data_collection 'CrystalClear (Rigaku, 2005)[1]'
_computing_data_reduction 'CrystalClear (Rigaku, 2005)[1]'
_computing_molecular_graphics 'Diamond 4.0[5]'
_computing_publication_material 'Olex2 1.3 (Dolomanov et al., 2009)[2-4]'
_computing_structure_refinement 'olex2.refine 1.3 (Bourhis et al., 2015)[2-4]'
_computing_structure_solution 'olex2.solve 1.3 (Bourhis et al., 2015)[2-4]'
_diffrn_ambient_temperature 293(2)
_diffrn_measured_fraction_theta_full 0.998
_diffrn_measured_fraction_theta_max 0.998
_diffrn_measurement_device_type 'Bruker P4'
_diffrn_measurement_method '\w scans'
_diffrn_radiation_monochromator graphite
_diffrn_radiation_type MoK\a
_diffrn_radiation_wavelength 0.71073
_diffrn_reflns_av_R_equivalents 0.0895
_diffrn_reflns_av_unetI/netI 0.0516
_diffrn_reflns_limit_h_max 12
_diffrn_reflns_limit_h_min -12
_diffrn_reflns_limit_k_max 23
_diffrn_reflns_limit_k_min -23
_diffrn_reflns_limit_l_max 24
_diffrn_reflns_limit_l_min -24
_diffrn_reflns_number 34778
_diffrn_reflns_theta_full 27.48
_diffrn_reflns_theta_max 27.48
_diffrn_reflns_theta_min 3.03
_diffrn_source 'fine-focus sealed tube'
_exptl_absorpt_coefficient_mu 0.088
_exptl_absorpt_correction_T_max 0.992
_exptl_absorpt_correction_T_min 0.934
_exptl_absorpt_correction_type none
_exptl_crystal_colour colorless
_exptl_crystal_density_diffrn 1.285
_exptl_crystal_density_method 'not measured'
_exptl_crystal_description prism
_exptl_crystal_F_000 1360
_exptl_crystal_size_max 0.38
_exptl_crystal_size_mid 0.18
_exptl_crystal_size_min 0.16
_refine_diff_density_max 0.152
_refine_diff_density_min -0.161
_refine_diff_density_rms 0.036
_refine_ls_abs_structure_details 'Flack H D (1983), Acta Cryst. A39, 876-881[6]'
_refine_ls_abs_structure_Flack 10(10)
_refine_ls_extinction_method none
_refine_ls_goodness_of_fit_ref 1.132
_refine_ls_hydrogen_treatment mixed
_refine_ls_matrix_type full
_refine_ls_number_parameters 439
_refine_ls_number_reflns 4266
_refine_ls_number_restraints 0
_refine_ls_restrained_S_all 1.132
_refine_ls_R_factor_all 0.1009
_refine_ls_R_factor_gt 0.0555
_refine_ls_shift/su_max 0.000
_refine_ls_shift/su_mean 0.000
_refine_ls_structure_factor_coef Fsqd
_refine_ls_weighting_details 'calc w=1/[\s^2^(Fo^2^)+(0.0513P)^2^+0.0735P] where P=(Fo^2^+2Fc^2^)/3'
_refine_ls_weighting_scheme calc
_refine_ls_wR_factor_gt 0.1096
_refine_ls_wR_factor_ref 0.1275
_reflns_number_gt 2709
_reflns_number_total 4266
_reflns_threshold_expression >2sigma(I)
_cod_data_source_file suppl_j_ncrs-2021-0030_suppl.cif
_cod_data_source_block zh
_cod_original_cell_volume 3331.4(12)
_cod_database_code 8104792
_olex2_refinement_description
;
1. Fixed Uiso
 At 1.2 times of:
  All C(H) groups
 At 1.5 times of:
  All C(H,H,H) groups, All O(H) groups
2.a Ternary CH refined with riding coordinates:
 C1(H1), C20(H20)
2.b Aromatic/amide H refined with riding coordinates:
 C4(H4), C5(H5), C8(H8), C9(H9), C10(H10), C11(H11), C15(H15), C17(H17),
 C18(H18), C19(H19), C23(H23), C24(H24), C27(H27), C28(H28), C29(H29), C30(H30),
  C34(H34), C36(H36), C37(H37), C38(H38)
2.c Idealised Me refined as rotating group:
 C12(H12a,H12b,H12c), C13(H13a,H13b,H13c), C31(H31a,H31b,H31c), C32(H32a,H32b,
 H32c)
2.d Idealised tetrahedral OH refined as rotating group:
 O6(H6), O9(H9a)
;

loop_
_space_group_symop_id
_space_group_symop_operation_xyz
1 'x, y, z'
2 '-x+1/2, -y, z+1/2'
3 '-x, y+1/2, -z+1/2'
4 'x+1/2, -y+1/2, -z'

loop_
_atom_site_label
_atom_site_type_symbol
_atom_site_fract_x
_atom_site_fract_y
_atom_site_fract_z
_atom_site_U_iso_or_equiv
_atom_site_adp_type
_atom_site_occupancy
_atom_site_symmetry_multiplicity
_atom_site_calc_flag
_atom_site_refinement_flags
_atom_site_disorder_assembly
_atom_site_disorder_group
C1 C 0.1234(3) 0.42450(17) 0.52846(17) 0.0439(8) Uani 1 1 d . . .
H1 H 0.1489 0.4722 0.5473 0.053 Uiso 1 1 calc R . .
C2 C -0.0195(3) 0.40450(17) 0.55787(16) 0.0452(8) Uani 1 1 d . . .
C3 C -0.0580(4) 0.3330(2) 0.56804(19) 0.0579(10) Uani 1 1 d . . .
C4 C -0.1884(5) 0.3145(3) 0.5957(2) 0.0717(12) Uani 1 1 d . . .
H4 H -0.2126 0.2659 0.6010 0.086 Uiso 1 1 calc R . .
C5 C -0.2800(4) 0.3667(3) 0.6149(2) 0.0783(13) Uani 1 1 d . . .
H5 H -0.3662 0.3534 0.6341 0.094 Uiso 1 1 calc R . .
C6 C -0.2483(4) 0.4414(3) 0.60663(19) 0.0662(11) Uani 1 1 d . . .
C7 C -0.1171(4) 0.4602(2) 0.57655(17) 0.0512(9) Uani 1 1 d . . .
C8 C -0.0900(4) 0.5352(2) 0.56584(19) 0.0612(10) Uani 1 1 d . . .
H8 H -0.0067 0.5492 0.5441 0.073 Uiso 1 1 calc R . .
C9 C -0.1826(6) 0.5870(3) 0.5866(2) 0.0837(14) Uani 1 1 d . . .
H9 H -0.1611 0.6357 0.5795 0.100 Uiso 1 1 calc R . .
C10 C -0.3083(6) 0.5683(4) 0.6182(3) 0.0979(17) Uani 1 1 d . . .
H10 H -0.3703 0.6043 0.6327 0.117 Uiso 1 1 calc R . .
C11 C -0.3416(5) 0.4973(4) 0.6279(2) 0.0898(16) Uani 1 1 d . . .
H11 H -0.4268 0.4852 0.6489 0.108 Uiso 1 1 calc R . .
C12 C 0.2565(4) 0.3815(2) 0.62771(19) 0.0739(12) Uani 1 1 d . . .
H12A H 0.3242 0.3464 0.6434 0.111 Uiso 1 1 calc R . .
H12B H 0.1698 0.3747 0.6527 0.111 Uiso 1 1 calc R . .
H12C H 0.2915 0.4295 0.6364 0.111 Uiso 1 1 calc R . .
C13 C 0.3654(4) 0.3800(2) 0.5146(2) 0.0667(11) Uani 1 1 d . . .
H13A H 0.3513 0.3716 0.4653 0.100 Uiso 1 1 calc R . .
H13B H 0.4317 0.3453 0.5325 0.100 Uiso 1 1 calc R . .
H13C H 0.4011 0.4282 0.5216 0.100 Uiso 1 1 calc R . .
C14 C 0.1182(3) 0.43062(16) 0.44872(16) 0.0436(7) Uani 1 1 d . . .
C15 C 0.0611(3) 0.37630(18) 0.40759(18) 0.0506(8) Uani 1 1 d . . .
H15 H 0.0230 0.3350 0.4282 0.061 Uiso 1 1 calc R . .
C16 C 0.0614(4) 0.38425(19) 0.33584(18) 0.0516(9) Uani 1 1 d . . .
C17 C 0.1144(4) 0.4440(2) 0.30205(19) 0.0578(9) Uani 1 1 d . . .
H17 H 0.1122 0.4477 0.2533 0.069 Uiso 1 1 calc R . .
C18 C 0.1710(4) 0.4981(2) 0.34301(19) 0.0589(10) Uani 1 1 d . . .
H18 H 0.2083 0.5393 0.3219 0.071 Uiso 1 1 calc R . .
C19 C 0.1725(4) 0.49141(18) 0.41560(18) 0.0516(9) Uani 1 1 d . . .
H19 H 0.2108 0.5285 0.4426 0.062 Uiso 1 1 calc R . .
C20 C 0.6305(4) 0.60171(17) 0.37120(17) 0.0481(8) Uani 1 1 d . . .
H20 H 0.6670 0.6079 0.4190 0.058 Uiso 1 1 calc R . .
C21 C 0.4918(4) 0.64329(16) 0.36575(16) 0.0443(8) Uani 1 1 d . . .
C22 C 0.4487(4) 0.67272(16) 0.30293(17) 0.0472(8) Uani 1 1 d . . .
C23 C 0.3197(4) 0.70905(18) 0.2974(2) 0.0550(9) Uani 1 1 d . . .
H23 H 0.2935 0.7292 0.2544 0.066 Uiso 1 1 calc R . .
C24 C 0.2329(4) 0.71538(18) 0.3530(2) 0.0579(10) Uani 1 1 d . . .
H24 H 0.1478 0.7397 0.3480 0.069 Uiso 1 1 calc R . .
C25 C 0.2696(4) 0.68554(17) 0.41874(18) 0.0499(8) Uani 1 1 d . . .
C26 C 0.4008(4) 0.64986(16) 0.42539(16) 0.0440(8) Uani 1 1 d . . .
C27 C 0.4343(4) 0.61931(19) 0.49207(17) 0.0582(10) Uani 1 1 d . . .
H27 H 0.5193 0.5952 0.4985 0.070 Uiso 1 1 calc R . .
C28 C 0.3412(5) 0.6254(2) 0.5467(2) 0.0720(12) Uani 1 1 d . . .
H28 H 0.3657 0.6060 0.5901 0.086 Uiso 1 1 calc R . .
C29 C 0.2125(5) 0.6592(2) 0.5399(2) 0.0706(12) Uani 1 1 d . . .
H29 H 0.1504 0.6611 0.5776 0.085 Uiso 1 1 calc R . .
C30 C 0.1779(4) 0.6898(2) 0.4772(2) 0.0645(10) Uani 1 1 d . . .
H30 H 0.0925 0.7138 0.4726 0.077 Uiso 1 1 calc R . .
C31 C 0.7813(5) 0.7032(2) 0.3446(3) 0.0850(14) Uani 1 1 d . . .
H31A H 0.7006 0.7342 0.3488 0.127 Uiso 1 1 calc R . .
H31B H 0.8454 0.7232 0.3108 0.127 Uiso 1 1 calc R . .
H31C H 0.8273 0.6994 0.3894 0.127 Uiso 1 1 calc R . .
C32 C 0.8609(4) 0.5847(2) 0.3165(2) 0.0775(13) Uani 1 1 d . . .
H32A H 0.8995 0.5774 0.3626 0.116 Uiso 1 1 calc R . .
H32B H 0.9297 0.6078 0.2871 0.116 Uiso 1 1 calc R . .
H32C H 0.8354 0.5387 0.2966 0.116 Uiso 1 1 calc R . .
C33 C 0.6060(4) 0.52116(17) 0.35897(16) 0.0462(8) Uani 1 1 d . . .
C34 C 0.5319(4) 0.49743(16) 0.30064(17) 0.0487(8) Uani 1 1 d . . .
H34 H 0.4960 0.5308 0.2686 0.058 Uiso 1 1 calc R . .
C35 C 0.5119(4) 0.42447(18) 0.29041(18) 0.0546(9) Uani 1 1 d . . .
C36 C 0.5626(4) 0.3729(2) 0.3360(2) 0.0690(11) Uani 1 1 d . . .
H36 H 0.5478 0.3237 0.3278 0.083 Uiso 1 1 calc R . .
C37 C 0.6353(5) 0.3960(2) 0.3938(2) 0.0718(12) Uani 1 1 d . . .
H37 H 0.6710 0.3621 0.4254 0.086 Uiso 1 1 calc R . .
C38 C 0.6565(4) 0.4697(2) 0.4058(2) 0.0610(10) Uani 1 1 d . . .
H38 H 0.7051 0.4846 0.4457 0.073 Uiso 1 1 calc R . .
N1 N 0.2317(3) 0.37204(15) 0.55165(15) 0.0530(7) Uani 1 1 d . . .
N2 N 0.0031(4) 0.3257(2) 0.29293(19) 0.0773(10) Uani 1 1 d . . .
N3 N 0.7363(3) 0.63079(15) 0.32145(15) 0.0557(8) Uani 1 1 d . . .
N4 N 0.4300(4) 0.4022(2) 0.2285(2) 0.0790(11) Uani 1 1 d . . .
O6 O 0.0308(3) 0.27718(13) 0.55245(16) 0.0752(8) Uani 1 1 d . . .
H6 H 0.1088 0.2934 0.5429 0.113 Uiso 1 1 calc R . .
O7 O -0.0380(5) 0.2713(2) 0.32155(18) 0.1305(16) Uani 1 1 d . . .
O8 O 0.0007(4) 0.33316(17) 0.22952(17) 0.1061(12) Uani 1 1 d . . .
O9 O 0.5235(3) 0.66837(15) 0.24250(11) 0.0608(7) Uani 1 1 d . . .
H9A H 0.6050 0.6572 0.2515 0.091 Uiso 1 1 calc R . .
O10 O 0.3732(3) 0.44732(17) 0.19253(15) 0.0796(8) Uani 1 1 d . . .
O11 O 0.4201(6) 0.33836(19) 0.2165(2) 0.166(2) Uani 1 1 d . . .

loop_
_atom_site_aniso_label
_atom_site_aniso_U_11
_atom_site_aniso_U_22
_atom_site_aniso_U_33
_atom_site_aniso_U_23
_atom_site_aniso_U_13
_atom_site_aniso_U_12
C1 0.0431(19) 0.0379(17) 0.0507(19) -0.0063(14) -0.0061(16) 0.0024(15)
C2 0.0411(19) 0.051(2) 0.0436(18) -0.0005(15) -0.0043(16) 0.0007(16)
C3 0.059(2) 0.057(2) 0.058(2) 0.0066(18) -0.0037(19) -0.0094(19)
C4 0.068(3) 0.079(3) 0.067(3) 0.016(2) -0.007(2) -0.027(2)
C5 0.044(2) 0.121(4) 0.070(3) 0.016(3) -0.002(2) -0.017(3)
C6 0.046(2) 0.106(4) 0.047(2) 0.004(2) -0.0049(19) 0.004(2)
C7 0.044(2) 0.069(2) 0.0401(18) -0.0036(16) -0.0095(17) 0.0008(18)
C8 0.060(2) 0.060(2) 0.063(2) -0.0120(19) -0.006(2) 0.0111(19)
C9 0.084(3) 0.080(3) 0.087(3) -0.023(2) -0.019(3) 0.029(3)
C10 0.083(4) 0.129(5) 0.081(3) -0.032(3) -0.008(3) 0.044(4)
C11 0.051(3) 0.159(5) 0.060(3) -0.011(3) 0.000(2) 0.024(3)
C12 0.061(2) 0.107(3) 0.054(2) 0.014(2) -0.008(2) 0.014(2)
C13 0.050(2) 0.082(3) 0.069(2) -0.003(2) 0.004(2) 0.017(2)
C14 0.0421(18) 0.0379(17) 0.0509(19) -0.0012(15) -0.0013(16) 0.0020(15)
C15 0.052(2) 0.0454(19) 0.055(2) -0.0006(16) -0.0053(18) -0.0018(16)
C16 0.052(2) 0.050(2) 0.053(2) -0.0110(17) -0.0075(18) 0.0073(17)
C17 0.059(2) 0.068(3) 0.046(2) 0.0014(19) 0.0035(19) 0.015(2)
C18 0.066(2) 0.055(2) 0.056(2) 0.0079(18) 0.005(2) -0.0027(19)
C19 0.053(2) 0.048(2) 0.053(2) -0.0063(16) 0.0027(18) -0.0040(16)
C20 0.053(2) 0.0498(19) 0.0419(18) -0.0042(15) -0.0068(17) 0.0033(16)
C21 0.051(2) 0.0402(17) 0.0416(18) -0.0038(14) -0.0047(16) -0.0029(15)
C22 0.058(2) 0.0416(18) 0.0422(19) 0.0006(15) -0.0004(17) 0.0008(16)
C23 0.067(2) 0.047(2) 0.051(2) 0.0046(17) -0.006(2) 0.0020(18)
C24 0.062(2) 0.043(2) 0.069(3) 0.0004(17) -0.002(2) 0.0096(17)
C25 0.055(2) 0.0415(18) 0.053(2) -0.0081(15) 0.0046(18) -0.0045(16)
C26 0.056(2) 0.0345(16) 0.0413(17) -0.0061(13) -0.0013(16) -0.0074(15)
C27 0.073(3) 0.059(2) 0.043(2) -0.0011(16) -0.008(2) -0.0062(19)
C28 0.095(3) 0.077(3) 0.044(2) -0.007(2) -0.001(2) -0.023(3)
C29 0.082(3) 0.073(3) 0.057(2) -0.020(2) 0.017(2) -0.014(2)
C30 0.065(2) 0.058(2) 0.070(3) -0.016(2) 0.014(2) -0.0044(19)
C31 0.074(3) 0.060(3) 0.121(4) -0.004(3) -0.003(3) -0.014(2)
C32 0.059(3) 0.074(3) 0.100(3) -0.001(2) 0.018(2) 0.008(2)
C33 0.052(2) 0.0425(19) 0.0444(18) 0.0011(15) 0.0006(17) 0.0045(15)
C34 0.056(2) 0.0401(18) 0.0498(19) -0.0028(15) -0.0009(18) 0.0007(16)
C35 0.063(2) 0.0410(19) 0.059(2) -0.0109(16) 0.004(2) 0.0002(17)
C36 0.083(3) 0.041(2) 0.083(3) -0.004(2) 0.012(3) 0.001(2)
C37 0.087(3) 0.056(3) 0.072(3) 0.017(2) 0.005(3) 0.015(2)
C38 0.071(3) 0.055(2) 0.057(2) 0.0059(18) -0.005(2) 0.0068(19)
N1 0.0476(17) 0.0518(17) 0.0595(18) 0.0040(13) -0.0029(15) 0.0067(14)
N2 0.099(3) 0.070(2) 0.063(2) -0.0159(19) -0.027(2) 0.005(2)
N3 0.0518(18) 0.0460(17) 0.0693(19) -0.0008(14) 0.0045(16) -0.0015(14)
N4 0.101(3) 0.051(2) 0.084(3) -0.023(2) 0.001(2) -0.008(2)
O6 0.082(2) 0.0463(14) 0.097(2) 0.0088(14) -0.0008(19) -0.0052(14)
O7 0.207(5) 0.087(2) 0.097(2) -0.010(2) -0.038(3) -0.060(3)
O8 0.146(3) 0.103(2) 0.069(2) -0.0222(17) -0.042(2) 0.010(2)
O9 0.0659(17) 0.0700(16) 0.0466(13) 0.0054(11) 0.0060(13) 0.0041(15)
O10 0.094(2) 0.080(2) 0.0646(18) -0.0165(15) -0.0067(17) -0.0070(18)
O11 0.261(6) 0.061(2) 0.176(4) -0.035(2) -0.096(4) -0.007(3)

loop_
_atom_type_symbol
_atom_type_description
_atom_type_scat_dispersion_real
_atom_type_scat_dispersion_imag
_atom_type_scat_source
C C 0.0033 0.0000 'International Tables Vol C Tables 4.2.6.8 and 6.1.1.4'
H H 0.0000 0.0000 'International Tables Vol C Tables 4.2.6.8 and 6.1.1.4'
N N 0.0061 0.0000 'International Tables Vol C Tables 4.2.6.8 and 6.1.1.4'
O O 0.0106 0.0000 'International Tables Vol C Tables 4.2.6.8 and 6.1.1.4'

loop_
_geom_angle_atom_site_label_1
_geom_angle_atom_site_label_2
_geom_angle_atom_site_label_3
_geom_angle
_geom_angle_site_symmetry_1
_geom_angle_site_symmetry_3
C2 C1 H1 107.8 . .
C2 C1 C14 110.9(3) . .
C14 C1 H1 107.8 . .
N1 C1 H1 107.8 . .
N1 C1 C2 110.8(2) . .
N1 C1 C14 111.6(3) . .
C3 C2 C1 121.5(3) . .
C3 C2 C7 118.6(3) . .
C7 C2 C1 120.0(3) . .
C2 C3 C4 121.6(4) . .
O6 C3 C2 121.7(3) . .
O6 C3 C4 116.7(4) . .
C3 C4 H4 119.9 . .
C5 C4 C3 120.3(4) . .
C5 C4 H4 119.9 . .
C4 C5 H5 119.2 . .
C4 C5 C6 121.7(4) . .
C6 C5 H5 119.2 . .
C5 C6 C7 118.0(4) . .
C5 C6 C11 122.7(4) . .
C7 C6 C11 119.3(4) . .
C6 C7 C2 119.8(4) . .
C6 C7 C8 117.1(4) . .
C8 C7 C2 123.1(3) . .
C7 C8 H8 119.2 . .
C9 C8 C7 121.7(4) . .
C9 C8 H8 119.2 . .
C8 C9 H9 119.6 . .
C8 C9 C10 120.8(5) . .
C10 C9 H9 119.6 . .
C9 C10 H10 119.9 . .
C11 C10 C9 120.1(5) . .
C11 C10 H10 119.9 . .
C6 C11 H11 119.5 . .
C10 C11 C6 120.9(5) . .
C10 C11 H11 119.5 . .
H12A C12 H12B 109.5 . .
H12A C12 H12C 109.5 . .
H12B C12 H12C 109.5 . .
N1 C12 H12A 109.5 . .
N1 C12 H12B 109.5 . .
N1 C12 H12C 109.5 . .
H13A C13 H13B 109.5 . .
H13A C13 H13C 109.5 . .
H13B C13 H13C 109.5 . .
N1 C13 H13A 109.5 . .
N1 C13 H13B 109.5 . .
N1 C13 H13C 109.5 . .
C15 C14 C1 121.6(3) . .
C15 C14 C19 118.3(3) . .
C19 C14 C1 120.1(3) . .
C14 C15 H15 120.5 . .
C16 C15 C14 119.0(3) . .
C16 C15 H15 120.5 . .
C15 C16 N2 118.4(3) . .
C17 C16 C15 123.6(3) . .
C17 C16 N2 118.0(3) . .
C16 C17 H17 121.3 . .
C16 C17 C18 117.4(3) . .
C18 C17 H17 121.3 . .
C17 C18 H18 119.9 . .
C17 C18 C19 120.3(3) . .
C19 C18 H18 119.9 . .
C14 C19 C18 121.4(3) . .
C14 C19 H19 119.3 . .
C18 C19 H19 119.3 . .
C21 C20 H20 108.1 . .
C33 C20 H20 108.1 . .
C33 C20 C21 110.3(3) . .
N3 C20 H20 108.1 . .
N3 C20 C21 111.2(3) . .
N3 C20 C33 111.1(3) . .
C22 C21 C20 120.9(3) . .
C22 C21 C26 118.4(3) . .
C26 C21 C20 120.7(3) . .
C21 C22 C23 121.0(3) . .
O9 C22 C21 123.9(3) . .
O9 C22 C23 115.1(3) . .
C22 C23 H23 119.4 . .
C24 C23 C22 121.2(3) . .
C24 C23 H23 119.4 . .
C23 C24 H24 119.6 . .
C23 C24 C25 120.8(3) . .
C25 C24 H24 119.6 . .
C24 C25 C26 118.6(3) . .
C24 C25 C30 121.5(4) . .
C30 C25 C26 119.9(3) . .
C25 C26 C21 120.1(3) . .
C25 C26 C27 117.4(3) . .
C27 C26 C21 122.5(3) . .
C26 C27 H27 120.1 . .
C28 C27 C26 119.9(4) . .
C28 C27 H27 120.1 . .
C27 C28 H28 118.7 . .
C27 C28 C29 122.6(4) . .
C29 C28 H28 118.7 . .
C28 C29 H29 120.5 . .
C30 C29 C28 119.0(4) . .
C30 C29 H29 120.5 . .
C25 C30 H30 119.4 . .
C29 C30 C25 121.2(4) . .
C29 C30 H30 119.4 . .
H31A C31 H31B 109.5 . .
H31A C31 H31C 109.5 . .
H31B C31 H31C 109.5 . .
N3 C31 H31A 109.5 . .
N3 C31 H31B 109.5 . .
N3 C31 H31C 109.5 . .
H32A C32 H32B 109.5 . .
H32A C32 H32C 109.5 . .
H32B C32 H32C 109.5 . .
N3 C32 H32A 109.5 . .
N3 C32 H32B 109.5 . .
N3 C32 H32C 109.5 . .
C34 C33 C20 120.6(3) . .
C34 C33 C38 118.4(3) . .
C38 C33 C20 121.1(3) . .
C33 C34 H34 120.2 . .
C35 C34 C33 119.6(3) . .
C35 C34 H34 120.2 . .
C34 C35 C36 122.7(3) . .
C34 C35 N4 117.4(3) . .
C36 C35 N4 119.9(3) . .
C35 C36 H36 121.0 . .
C37 C36 C35 118.0(3) . .
C37 C36 H36 121.0 . .
C36 C37 H37 119.7 . .
C36 C37 C38 120.6(4) . .
C38 C37 H37 119.7 . .
C33 C38 C37 120.7(4) . .
C33 C38 H38 119.6 . .
C37 C38 H38 119.6 . .
C12 N1 C1 109.0(3) . .
C13 N1 C1 113.4(3) . .
C13 N1 C12 108.8(3) . .
O7 N2 C16 119.0(3) . .
O7 N2 O8 122.4(4) . .
O8 N2 C16 118.6(4) . .
C31 N3 C20 109.6(3) . .
C32 N3 C20 112.4(3) . .
C32 N3 C31 108.1(3) . .
O10 N4 C35 120.0(3) . .
O11 N4 C35 117.8(4) . .
O11 N4 O10 122.1(4) . .
C3 O6 H6 109.5 . .
C22 O9 H9A 109.5 . .

loop_
_geom_bond_atom_site_label_1
_geom_bond_atom_site_label_2
_geom_bond_distance
_geom_bond_site_symmetry_2
C1 H1 0.9800 .
C1 C2 1.515(5) .
C1 C14 1.521(4) .
C1 N1 1.479(4) .
C2 C3 1.380(5) .
C2 C7 1.428(5) .
C3 C4 1.390(6) .
C3 O6 1.364(4) .
C4 H4 0.9300 .
C4 C5 1.348(6) .
C5 H5 0.9300 .
C5 C6 1.418(6) .
C6 C7 1.415(5) .
C6 C11 1.418(6) .
C7 C8 1.420(5) .
C8 H8 0.9300 .
C8 C9 1.357(5) .
C9 H9 0.9300 .
C9 C10 1.382(7) .
C10 H10 0.9300 .
C10 C11 1.358(7) .
C11 H11 0.9300 .
C12 H12A 0.9600 .
C12 H12B 0.9600 .
C12 H12C 0.9600 .
C12 N1 1.476(4) .
C13 H13A 0.9600 .
C13 H13B 0.9600 .
C13 H13C 0.9600 .
C13 N1 1.461(4) .
C14 C15 1.381(4) .
C14 C19 1.385(4) .
C15 H15 0.9300 .
C15 C16 1.372(5) .
C16 C17 1.370(5) .
C16 N2 1.461(4) .
C17 H17 0.9300 .
C17 C18 1.375(5) .
C18 H18 0.9300 .
C18 C19 1.386(5) .
C19 H19 0.9300 .
C20 H20 0.9800 .
C20 C21 1.529(5) .
C20 C33 1.520(4) .
C20 N3 1.481(4) .
C21 C22 1.374(4) .
C21 C26 1.431(4) .
C22 C23 1.401(5) .
C22 O9 1.354(4) .
C23 H23 0.9300 .
C23 C24 1.347(5) .
C24 H24 0.9300 .
C24 C25 1.410(5) .
C25 C26 1.416(5) .
C25 C30 1.415(5) .
C26 C27 1.424(4) .
C27 H27 0.9300 .
C27 C28 1.370(5) .
C28 H28 0.9300 .
C28 C29 1.379(6) .
C29 H29 0.9300 .
C29 C30 1.358(5) .
C30 H30 0.9300 .
C31 H31A 0.9600 .
C31 H31B 0.9600 .
C31 H31C 0.9600 .
C31 N3 1.468(5) .
C32 H32A 0.9600 .
C32 H32B 0.9600 .
C32 H32C 0.9600 .
C32 N3 1.461(4) .
C33 C34 1.385(4) .
C33 C38 1.387(5) .
C34 H34 0.9300 .
C34 C35 1.372(4) .
C35 C36 1.374(5) .
C35 N4 1.470(5) .
C36 H36 0.9300 .
C36 C37 1.366(6) .
C37 H37 0.9300 .
C37 C38 1.392(5) .
C38 H38 0.9300 .
N2 O7 1.206(4) .
N2 O8 1.214(4) .
N4 O10 1.204(4) .
N4 O11 1.202(4) .
O6 H6 0.8200 .
O9 H9A 0.8200 .
